data_4061392
_journal_name_full Organometallics
_journal_paper_doi 10.1021/om0490886
_journal_year 2005
_chemical_formula_sum 'C28 H20 D2 Ge'
_chemical_formula_weight 433.05
_space_group_IT_number 88
_symmetry_cell_setting tetragonal
_symmetry_space_group_name_Hall '-I 4ad'
_symmetry_space_group_name_H-M 'I 41/a :2'
_cell_angle_alpha 90.00
_cell_angle_beta 90.00
_cell_angle_gamma 90.00
_cell_formula_units_Z 16
_cell_length_a 26.5534(12)
_cell_length_b 26.5534(12)
_cell_length_c 11.9358(10)
_cell_measurement_temperature 203(2)
_cell_volume 8415.7(9)
_diffrn_ambient_temperature 203(2)
_exptl_crystal_density_diffrn 1.361
_cod_depositor_comments
;
The following automatic conversions were performed:
'_symmetry_cell_setting' value 'Tetragonal' changed to 'tetragonal'
according to '/home/saulius/struct/CIF-dictionaries/cif_core.dic'
dictionary named 'cif_core.dic' version 2.4.1 from 2010-06-29.

Automatic conversion script
Id: cif_fix_enum 1527 2010-12-29 10:47:43Z saulius 
;
_cod_original_sg_symbol_H-M 'I 41/a'
_cod_database_code 4061392

loop_
_symmetry_equiv_pos_as_xyz
'x, y, z'
'-x+1/2, -y, z+1/2'
'-y+3/4, x+1/4, z+1/4'
'y+3/4, -x+3/4, z+3/4'
'x+1/2, y+1/2, z+1/2'
'-x+1, -y+1/2, z+1'
'-y+5/4, x+3/4, z+3/4'
'y+5/4, -x+5/4, z+5/4'
'-x, -y, -z'
'x-1/2, y, -z-1/2'
'y-3/4, -x-1/4, -z-1/4'
'-y-3/4, x-3/4, -z-3/4'
'-x+1/2, -y+1/2, -z+1/2'
'x, y+1/2, -z'
'y-1/4, -x+1/4, -z+1/4'
'-y-1/4, x-1/4, -z-1/4'

loop_
_atom_site_label
_atom_site_type_symbol
_atom_site_fract_x
_atom_site_fract_y
_atom_site_fract_z
_atom_site_U_iso_or_equiv
_atom_site_adp_type
_atom_site_occupancy
_atom_site_symmetry_multiplicity
_atom_site_calc_flag
_atom_site_refinement_flags
_atom_site_disorder_assembly
_atom_site_disorder_group
Ge1 Ge 0.739636(7) 0.735216(7) 0.052171(15) 0.03371(8) Uani 1 1 d . . .
C1 C 0.69321(6) 0.79148(6) 0.06733(14) 0.0308(3) Uani 1 1 d . . .
C2 C 0.70961(6) 0.82878(6) -0.00109(14) 0.0290(3) Uani 1 1 d . . .
C3 C 0.75673(6) 0.81885(6) -0.06783(13) 0.0300(3) Uani 1 1 d . . .
C4 C 0.77907(7) 0.77334(6) -0.05439(14) 0.0310(3) Uani 1 1 d . . .
C11 C 0.65017(6) 0.79246(6) 0.14545(14) 0.0307(3) Uani 1 1 d . . .
C12 C 0.61945(7) 0.75014(7) 0.15569(16) 0.0384(4) Uani 1 1 d . . .
H12A H 0.6265 0.7215 0.1123 0.046 Uiso 1 1 calc R . .
C13 C 0.57867(8) 0.74929(8) 0.22835(17) 0.0446(5) Uani 1 1 d . . .
H13A H 0.5578 0.7207 0.2317 0.053 Uiso 1 1 calc R . .
C14 C 0.56872(7) 0.79035(8) 0.29564(16) 0.0415(4) Uani 1 1 d . . .
H14A H 0.5413 0.7898 0.3455 0.050 Uiso 1 1 calc R . .
C15 C 0.59949(7) 0.83238(8) 0.28911(15) 0.0387(4) Uani 1 1 d . . .
H15A H 0.5933 0.8602 0.3359 0.046 Uiso 1 1 calc R . .
C16 C 0.63928(7) 0.83387(7) 0.21441(14) 0.0344(4) Uani 1 1 d . . .
H16A H 0.6593 0.8630 0.2098 0.041 Uiso 1 1 calc R . .
C21 C 0.68343(6) 0.87813(6) -0.01216(14) 0.0315(3) Uani 1 1 d . . .
C22 C 0.63209(7) 0.87974(7) -0.03673(14) 0.0365(4) Uani 1 1 d . . .
H22A H 0.6144 0.8496 -0.0499 0.044 Uiso 1 1 calc R . .
C23 C 0.60702(8) 0.92537(8) -0.04179(16) 0.0436(5) Uani 1 1 d . . .
H23A H 0.5725 0.9260 -0.0587 0.052 Uiso 1 1 calc R . .
C24 C 0.63218(9) 0.96956(8) -0.02238(18) 0.0478(5) Uani 1 1 d . . .
H24A H 0.6148 1.0004 -0.0244 0.057 Uiso 1 1 calc R . .
C25 C 0.68343(8) 0.96866(7) 0.00029(17) 0.0442(5) Uani 1 1 d . . .
H25A H 0.7009 0.9989 0.0128 0.053 Uiso 1 1 calc R . .
C26 C 0.70883(7) 0.92323(7) 0.00453(15) 0.0366(4) Uani 1 1 d . . .
H26A H 0.7436 0.9229 0.0189 0.044 Uiso 1 1 calc R . .
C31 C 0.77810(6) 0.85778(6) -0.14436(14) 0.0318(4) Uani 1 1 d . . .
C32 C 0.75018(7) 0.87775(8) -0.23215(17) 0.0426(4) Uani 1 1 d . . .
H32A H 0.7165 0.8678 -0.2427 0.051 Uiso 1 1 calc R . .
C33 C 0.77225(9) 0.91254(9) -0.30453(18) 0.0543(6) Uani 1 1 d . . .
H33A H 0.7534 0.9260 -0.3642 0.065 Uiso 1 1 calc R . .
C34 C 0.82143(9) 0.92734(9) -0.28915(19) 0.0527(5) Uani 1 1 d . . .
H34A H 0.8362 0.9507 -0.3385 0.063 Uiso 1 1 calc R . .
C35 C 0.84897(8) 0.90804(8) -0.20170(17) 0.0445(5) Uani 1 1 d . . .
H35A H 0.8825 0.9183 -0.1911 0.053 Uiso 1 1 calc R . .
C36 C 0.82753(7) 0.87366(6) -0.12956(16) 0.0361(4) Uani 1 1 d . . .
H36A H 0.8466 0.8608 -0.0696 0.043 Uiso 1 1 calc R . .
C41 C 0.82385(6) 0.75454(6) -0.11528(14) 0.0308(3) Uani 1 1 d . . .
C42 C 0.82702(7) 0.75665(7) -0.23205(15) 0.0362(4) Uani 1 1 d . . .
H42A H 0.8006 0.7713 -0.2733 0.043 Uiso 1 1 calc R . .
C43 C 0.86839(8) 0.73752(7) -0.28767(16) 0.0404(4) Uani 1 1 d . . .
H43A H 0.8699 0.7390 -0.3663 0.048 Uiso 1 1 calc R . .
C44 C 0.90781(7) 0.71609(7) -0.22787(17) 0.0416(4) Uani 1 1 d . . .
H44A H 0.9360 0.7032 -0.2658 0.050 Uiso 1 1 calc R . .
C45 C 0.90531(7) 0.71387(7) -0.11278(18) 0.0428(4) Uani 1 1 d . . .
H45A H 0.9320 0.6996 -0.0719 0.051 Uiso 1 1 calc R . .
C46 C 0.86345(7) 0.73274(7) -0.05695(15) 0.0366(4) Uani 1 1 d . . .
H46A H 0.8619 0.7307 0.0216 0.044 Uiso 1 1 calc R . .
D1 H 0.7657(8) 0.7226(7) 0.1557(17) 0.046(6) Uiso 1 1 d . . .
D2 H 0.7182(7) 0.6846(7) 0.0024(17) 0.040(5) Uiso 1 1 d . . .

loop_
_atom_site_aniso_label
_atom_site_aniso_U_11
_atom_site_aniso_U_22
_atom_site_aniso_U_33
_atom_site_aniso_U_23
_atom_site_aniso_U_13
_atom_site_aniso_U_12
Ge1 0.03776(12) 0.02737(11) 0.03600(12) 0.00283(7) 0.00190(7) 0.00470(7)
C1 0.0310(8) 0.0277(8) 0.0336(9) -0.0033(6) -0.0039(6) 0.0026(7)
C2 0.0280(8) 0.0271(8) 0.0319(8) -0.0030(6) -0.0048(6) 0.0031(6)
C3 0.0299(8) 0.0293(8) 0.0308(8) -0.0009(6) -0.0046(6) 0.0014(7)
C4 0.0321(9) 0.0313(8) 0.0297(8) -0.0004(6) -0.0024(6) 0.0027(7)
C11 0.0291(8) 0.0323(8) 0.0307(8) 0.0005(7) -0.0041(6) 0.0017(7)
C12 0.0412(10) 0.0332(9) 0.0407(10) -0.0004(7) -0.0004(8) -0.0025(8)
C13 0.0414(11) 0.0435(11) 0.0489(11) 0.0079(9) 0.0006(9) -0.0069(9)
C14 0.0323(9) 0.0523(12) 0.0398(10) 0.0073(8) 0.0031(7) 0.0024(8)
C15 0.0360(9) 0.0460(11) 0.0342(9) -0.0042(7) -0.0032(7) 0.0069(8)
C16 0.0305(9) 0.0349(9) 0.0379(9) -0.0026(7) -0.0037(7) 0.0007(7)
C21 0.0347(9) 0.0304(8) 0.0294(8) 0.0018(6) -0.0003(7) 0.0047(7)
C22 0.0362(9) 0.0367(10) 0.0366(9) 0.0004(7) -0.0017(7) 0.0053(8)
C23 0.0375(10) 0.0503(12) 0.0430(11) 0.0056(8) 0.0027(8) 0.0154(9)
C24 0.0601(13) 0.0356(10) 0.0477(11) 0.0081(8) 0.0112(9) 0.0194(10)
C25 0.0576(12) 0.0297(9) 0.0453(11) 0.0002(8) 0.0079(9) 0.0018(9)
C26 0.0406(10) 0.0327(9) 0.0363(9) 0.0006(7) -0.0001(7) 0.0015(8)
C31 0.0331(9) 0.0275(8) 0.0348(9) 0.0009(6) 0.0013(7) 0.0050(7)
C32 0.0369(10) 0.0486(11) 0.0422(10) 0.0104(8) -0.0030(8) 0.0013(9)
C33 0.0527(13) 0.0632(14) 0.0471(12) 0.0233(10) -0.0035(9) 0.0047(11)
C34 0.0495(12) 0.0519(13) 0.0565(13) 0.0175(10) 0.0112(10) 0.0000(10)
C35 0.0361(10) 0.0398(10) 0.0575(12) 0.0005(9) 0.0064(8) 0.0003(8)
C36 0.0341(9) 0.0317(9) 0.0425(10) 0.0004(7) -0.0015(7) 0.0043(7)
C41 0.0327(9) 0.0233(8) 0.0364(9) -0.0009(6) -0.0018(7) 0.0017(6)
C42 0.0377(10) 0.0350(9) 0.0358(9) -0.0039(7) -0.0044(7) 0.0031(8)
C43 0.0448(11) 0.0394(10) 0.0368(10) -0.0072(7) 0.0036(8) -0.0015(8)
C44 0.0363(10) 0.0344(10) 0.0542(12) -0.0051(8) 0.0089(8) 0.0030(8)
C45 0.0349(10) 0.0390(10) 0.0545(12) 0.0049(8) -0.0017(8) 0.0076(8)
C46 0.0379(10) 0.0343(9) 0.0377(9) 0.0052(7) -0.0006(7) 0.0057(8)

loop_
_geom_bond_atom_site_label_1
_geom_bond_atom_site_label_2
_geom_bond_distance
_geom_bond_site_symmetry_2
_geom_bond_publ_flag
Ge1 C4 1.9336(18) . ?
Ge1 C1 1.9453(17) . ?
C1 C2 1.356(2) . ?
C1 C11 1.475(2) . ?
C2 C21 1.489(2) . ?
C2 C3 1.506(2) . ?
C3 C4 1.356(2) . ?
C3 C31 1.492(2) . ?
C4 C41 1.480(2) . ?
C11 C12 1.394(2) . ?
C11 C16 1.404(2) . ?
C12 C13 1.388(3) . ?
C13 C14 1.380(3) . ?
C14 C15 1.385(3) . ?
C15 C16 1.383(3) . ?
C21 C26 1.389(2) . ?
C21 C22 1.395(2) . ?
C22 C23 1.384(3) . ?
C23 C24 1.370(3) . ?
C24 C25 1.388(3) . ?
C25 C26 1.383(3) . ?
C31 C36 1.390(2) . ?
C31 C32 1.389(3) . ?
C32 C33 1.394(3) . ?
C33 C34 1.376(3) . ?
C34 C35 1.374(3) . ?
C35 C36 1.378(3) . ?
C41 C46 1.388(2) . ?
C41 C42 1.397(2) . ?
C42 C43 1.380(3) . ?
C43 C44 1.389(3) . ?
C44 C45 1.377(3) . ?
C45 C46 1.389(3) . ?

loop_
_cod_related_entry_id
_cod_related_entry_database
_cod_related_entry_code
1 ChemSpider 480703
